data_9000556
loop_
_publ_author_name
'Hazen, R. M.'

_publ_section_title
;Effects of temperature and pressure on the crystal structure of
 ferromagnesian olivine T = 23 deg C, P = 1 atm, standard mount
;
_journal_name_full 'American Mineralogist'
_journal_page_first 286
_journal_page_last 295
_journal_volume 62
_journal_year 1977
_chemical_formula_structural 'Fe2 (Si O4)'
_chemical_formula_sum 'Fe2 O4 Si'
_chemical_name_mineral Fayalite
_space_group_IT_number 62
_symmetry_space_group_name_Hall '-P 2c 2ab'
_symmetry_space_group_name_H-M 'P b n m'
_cell_angle_alpha 90
_cell_angle_beta 90
_cell_angle_gamma 90
_cell_length_a 4.818
_cell_length_b 10.470
_cell_length_c 6.086
_cell_formula_units_Z 4
_cell_volume 307.005
_database_code_amcsd 0000567
_diffrn_ambient_pressure 100
_diffrn_ambient_temperature 296.15
_exptl_crystal_density_diffrn 4.409
_cod_original_formula_sum 'Fe2 Si O4'
_cod_database_code 9000556

loop_
_symmetry_equiv_pos_as_xyz
x,y,z
x,y,1/2-z
-x,-y,1/2+z
1/2+x,1/2-y,1/2+z
1/2-x,1/2+y,1/2-z
1/2-x,1/2+y,z
1/2+x,1/2-y,-z
-x,-y,-z

loop_
_atom_site_aniso_label
_atom_site_aniso_U_11
_atom_site_aniso_U_22
_atom_site_aniso_U_33
_atom_site_aniso_U_12
_atom_site_aniso_U_13
_atom_site_aniso_U_23
Fe1 0.00682 0.00944 0.00600 0.00179 -0.00193 -0.00097
Fe2 0.00529 0.00611 0.00600 0.00077 0.00000 0.00000
Si 0.00635 0.00389 0.00619 0.00128 0.00000 0.00000
O1 0.00270 0.00389 0.01276 0.00153 0.00000 0.00000
O2 0.00435 0.00056 0.01088 -0.00307 0.00000 0.00000
O3 0.00623 0.00833 0.01182 0.00128 0.00371 -0.00129

loop_
_atom_site_label
_atom_site_fract_x
_atom_site_fract_y
_atom_site_fract_z
Fe1 0.00000 0.00000 0.00000
Fe2 0.98510 0.28030 0.25000
Si 0.42920 0.09730 0.25000
O1 0.76800 0.09070 0.25000
O2 0.20790 0.45510 0.25000
O3 0.28900 0.16500 0.04030

loop_
_cod_related_entry_id
_cod_related_entry_database
_cod_related_entry_code
1 AMCSD 0000567
